data_4089223
loop_
_publ_author_name
'Chen, Daqing'
'Li, Kai'
'Guan, Xiangguo'
'Cheng, Gang'
'Yang, Chen'
'Che, Chi-Ming'

_publ_section_title
;
 Luminescent Iridium(III) Complexes Supported by a Tetradentate Trianionic
 Ligand Scaffold with Mixed O, N, and C Donor Atoms: Synthesis,
 Structures, Photophysical Properties, and Material Applications
;
_journal_issue 7
_journal_name_full Organometallics
_journal_page_first 1331
_journal_paper_doi 10.1021/acs.organomet.7b00038
_journal_volume 36
_journal_year 2017
_chemical_formula_moiety 'C70 H58 Ir N O2 P2'
_chemical_formula_sum 'C70 H58 Ir N O2 P2'
_chemical_formula_weight 1199.31
_space_group_crystal_system monoclinic
_space_group_IT_number 15
_space_group_name_Hall '-C 2yc'
_space_group_name_H-M_alt 'C 1 2/c 1'
_atom_sites_solution_hydrogens geom
_atom_sites_solution_primary direct
_audit_creation_date 2017-01-17
_audit_creation_method
;
Olex2 1.2
(compiled 2017.01.04 svn.r3372 for OlexSys, GUI svn.r5292)
;
_cell_angle_alpha 90
_cell_angle_beta 103.0280(10)
_cell_angle_gamma 90
_cell_formula_units_Z 8
_cell_length_a 19.6387(7)
_cell_length_b 16.5603(6)
_cell_length_c 33.7493(11)
_cell_measurement_reflns_used 182
_cell_measurement_temperature 100
_cell_measurement_theta_max 3.54
_cell_measurement_theta_min 66.67
_cell_volume 10693.5(6)
_computing_molecular_graphics 'Olex2 (Dolomanov et al., 2009)'
_computing_publication_material 'Olex2 (Dolomanov et al., 2009)'
_computing_structure_refinement 'ShelXL (Sheldrick, 2015)'
_computing_structure_solution 'ShelXS (Sheldrick, 2008)'
_diffrn_ambient_temperature 100.0
_diffrn_detector 'Bruker APEX2 area detector'
_diffrn_detector_area_resol_mean 7.9
_diffrn_detector_type 'CCD area detector'
_diffrn_measured_fraction_theta_full 0.982
_diffrn_measured_fraction_theta_max 0.982
_diffrn_measurement_device 'three-circle diffractometer'
_diffrn_measurement_device_type 'Bruker SMART APEX2 area detector'
_diffrn_measurement_method '\w and \f scans'
_diffrn_radiation_monochromator graphite
_diffrn_radiation_probe x-ray
_diffrn_radiation_type CuK\a
_diffrn_radiation_wavelength 1.54178
_diffrn_reflns_av_R_equivalents 0.0478
_diffrn_reflns_av_unetI/netI 0.0204
_diffrn_reflns_Laue_measured_fraction_full 0.982
_diffrn_reflns_Laue_measured_fraction_max 0.982
_diffrn_reflns_limit_h_max 18
_diffrn_reflns_limit_h_min -23
_diffrn_reflns_limit_k_max 19
_diffrn_reflns_limit_k_min -18
_diffrn_reflns_limit_l_max 40
_diffrn_reflns_limit_l_min -36
_diffrn_reflns_number 161793
_diffrn_reflns_point_group_measured_fraction_full 0.982
_diffrn_reflns_point_group_measured_fraction_max 0.982
_diffrn_reflns_theta_full 66.849
_diffrn_reflns_theta_max 66.849
_diffrn_reflns_theta_min 2.688
_diffrn_source 'microfocus sealed X-ray tube'
_diffrn_source_type 'Incoatec I\ms'
_exptl_absorpt_coefficient_mu 5.781
_exptl_absorpt_correction_T_max 0.7533
_exptl_absorpt_correction_T_min 0.5325
_exptl_absorpt_correction_type multi-scan
_exptl_absorpt_process_details SADABS
_exptl_crystal_colour 'clear orangish yellow'
_exptl_crystal_colour_lustre clear
_exptl_crystal_colour_modifier orangish
_exptl_crystal_colour_primary yellow
_exptl_crystal_density_diffrn 1.490
_exptl_crystal_description block
_exptl_crystal_F_000 4864
_exptl_crystal_recrystallization_method CH2Cl2/Hexane
_exptl_crystal_size_max 0.1
_exptl_crystal_size_mid 0.06
_exptl_crystal_size_min 0.06
_refine_diff_density_max 1.183
_refine_diff_density_min -1.524
_refine_diff_density_rms 0.103
_refine_ls_extinction_method none
_refine_ls_goodness_of_fit_ref 1.213
_refine_ls_hydrogen_treatment constr
_refine_ls_matrix_type full
_refine_ls_number_parameters 689
_refine_ls_number_reflns 9351
_refine_ls_number_restraints 0
_refine_ls_restrained_S_all 1.213
_refine_ls_R_factor_all 0.0287
_refine_ls_R_factor_gt 0.0287
_refine_ls_shift/su_max 0.003
_refine_ls_shift/su_mean 0.000
_refine_ls_structure_factor_coef Fsqd
_refine_ls_weighting_details 'w=1/[\s^2^(Fo^2^)+(0.0360P)^2^+39.2068P] where P=(Fo^2^+2Fc^2^)/3'
_refine_ls_weighting_scheme calc
_refine_ls_wR_factor_gt 0.0769
_refine_ls_wR_factor_ref 0.0769
_reflns_Friedel_coverage 0.000
_reflns_number_gt 9342
_reflns_number_total 9351
_reflns_threshold_expression 'I > 2\s(I)'
_cod_data_source_file om7b00038_si_002.cif
_cod_data_source_block dq20_0m
_cod_database_code 4089223
_shelx_shelxl_version_number 2014/7
_shelx_space_group_comment
;
The symmetry employed for this shelxl refinement is uniquely defined
by the following loop, which should always be used as a source of
symmetry information in preference to the above space-group names.
They are only intended as comments.
;
_olex2_refinement_description
;
1. Fixed Uiso
 At 1.2 times of:
  All C(H) groups
 At 1.5 times of:
  All C(H,H,H) groups
2.a Aromatic/amide H refined with riding coordinates:
 C42(H42), C20(H20), C13(H13), C14(H14), C36(H36), C70(H70), C54(H54),
 C37(H37), C10(H10), C40(H40), C64(H64), C52(H52), C56(H56), C22(H22), C44(H44),
  C21(H21), C49(H49), C68(H68), C48(H48), C17(H17), C26(H26), C43(H43), C8(H8),
 C58(H58), C55(H55), C2(H2), C3(H3), C61(H61), C69(H69), C28(H28), C51(H51),
 C46(H46), C4(H4), C63(H63), C16(H16), C60(H60), C57(H57), C67(H67), C50(H50),
 C62(H62), C45(H45), C1A(H1A), C39(H39), C29(H29), C66(H66), C38(H38)
2.b Idealised Me refined as rotating group:
 C33(H33A,H33B,H33C), C32(H32A,H32B,H32C), C18(H18A,H18B,H18C), C34(H34A,H34B,
 H34C)
;
_olex2_submission_special_instructions 'No special instructions were received'

loop_
_space_group_symop_operation_xyz
'x, y, z'
'-x, y, -z+1/2'
'x+1/2, y+1/2, z'
'-x+1/2, y+1/2, -z+1/2'
'-x, -y, -z'
'x, -y, z-1/2'
'-x+1/2, -y+1/2, -z'
'x+1/2, -y+1/2, z-1/2'

loop_
_atom_site_label
_atom_site_type_symbol
_atom_site_fract_x
_atom_site_fract_y
_atom_site_fract_z
_atom_site_U_iso_or_equiv
_atom_site_adp_type
_atom_site_occupancy
_atom_site_site_symmetry_order
_atom_site_calc_flag
_atom_site_refinement_flags_posn
N1 N 0.73758(13) 0.66795(14) 0.69162(8) 0.0146(5) Uani 1 1 d .
C23 C 0.83982(14) 0.51110(17) 0.63267(9) 0.0134(6) Uani 1 1 d .
C42 C 0.62232(16) 0.43386(19) 0.61629(9) 0.0193(6) Uani 1 1 d .
H42 H 0.6002 0.4488 0.6375 0.023 Uiso 1 1 calc R
C20 C 0.83992(15) 0.47935(18) 0.71571(9) 0.0161(6) Uani 1 1 d .
H20 H 0.8395 0.4688 0.7433 0.019 Uiso 1 1 calc R
C12 C 0.72575(16) 0.65841(18) 0.81620(10) 0.0172(6) Uani 1 1 d .
C13 C 0.71674(15) 0.72770(19) 0.83795(9) 0.0186(6) Uani 1 1 d .
H13 H 0.7173 0.7793 0.8257 0.022 Uiso 1 1 calc R
C65 C 0.87111(16) 0.82735(18) 0.62417(10) 0.0157(6) Uani 1 1 d .
C1 C 0.66553(15) 0.80972(18) 0.63999(9) 0.0151(6) Uani 1 1 d .
C14 C 0.70698(15) 0.7221(2) 0.87739(9) 0.0196(6) Uani 1 1 d .
H14 H 0.7008 0.7701 0.8916 0.023 Uiso 1 1 calc R
C36 C 0.52618(17) 0.66158(19) 0.62635(11) 0.0224(7) Uani 1 1 d .
H36 H 0.5177 0.6882 0.6008 0.027 Uiso 1 1 calc R
C70 C 0.83329(16) 0.83516(18) 0.58413(10) 0.0179(6) Uani 1 1 d .
H70 H 0.7983 0.7968 0.5730 0.021 Uiso 1 1 calc R
C54 C 0.81940(16) 0.85810(19) 0.70370(9) 0.0182(6) Uani 1 1 d .
H54 H 0.7951 0.8793 0.6783 0.022 Uiso 1 1 calc R
C7 C 0.69967(14) 0.72485(17) 0.70617(9) 0.0149(6) Uani 1 1 d .
C37 C 0.47970(18) 0.6717(2) 0.65173(12) 0.0303(8) Uani 1 1 d .
H37 H 0.4398 0.7051 0.6433 0.036 Uiso 1 1 calc R
C10 C 0.76668(14) 0.60277(18) 0.75634(9) 0.0142(6) Uani 1 1 d .
H10 H 0.7888 0.5595 0.7728 0.017 Uiso 1 1 calc R
C30 C 0.81184(14) 0.59467(18) 0.56651(9) 0.0142(6) Uani 1 1 d .
C40 C 0.59718(16) 0.57597(19) 0.67668(9) 0.0196(6) Uani 1 1 d .
H40 H 0.6380 0.5441 0.6858 0.024 Uiso 1 1 calc R
C64 C 0.98230(17) 0.69915(19) 0.63135(10) 0.0202(6) Uani 1 1 d .
H64 H 0.9676 0.7376 0.6103 0.024 Uiso 1 1 calc R
C24 C 0.80422(14) 0.56315(17) 0.65432(8) 0.0114(5) Uani 1 1 d .
C41 C 0.65072(14) 0.49307(17) 0.59573(9) 0.0150(6) Uani 1 1 d .
C52 C 0.62435(15) 0.70606(18) 0.53865(9) 0.0160(6) Uani 1 1 d .
H52 H 0.6647 0.7351 0.5520 0.019 Uiso 1 1 calc R
C9 C 0.73164(16) 0.66239(17) 0.77322(10) 0.0157(6) Uani 1 1 d .
C56 C 0.8469(2) 0.8644(2) 0.77672(10) 0.0278(7) Uani 1 1 d .
H56 H 0.8411 0.8888 0.8012 0.033 Uiso 1 1 calc R
C22 C 0.87481(15) 0.44405(18) 0.65390(9) 0.0172(6) Uani 1 1 d .
H22 H 0.8993 0.4083 0.6400 0.021 Uiso 1 1 calc R
C44 C 0.65721(18) 0.33009(19) 0.57501(11) 0.0241(7) Uani 1 1 d .
H44 H 0.6601 0.2746 0.5684 0.029 Uiso 1 1 calc R
C21 C 0.87465(15) 0.42851(18) 0.69439(9) 0.0175(6) Uani 1 1 d .
H21 H 0.8986 0.3826 0.7075 0.021 Uiso 1 1 calc R
C47 C 0.60225(15) 0.63827(18) 0.55693(9) 0.0143(6) Uani 1 1 d .
C15 C 0.70603(16) 0.6481(2) 0.89648(10) 0.0197(6) Uani 1 1 d .
C49 C 0.50497(16) 0.62160(19) 0.49916(10) 0.0211(6) Uani 1 1 d .
H49 H 0.4642 0.5931 0.4858 0.025 Uiso 1 1 calc R
C68 C 0.89779(16) 0.95569(19) 0.57669(10) 0.0210(6) Uani 1 1 d .
H68 H 0.9072 0.9990 0.5603 0.025 Uiso 1 1 calc R
C35 C 0.58509(15) 0.61265(18) 0.63833(9) 0.0164(6) Uani 1 1 d .
C53 C 0.86264(15) 0.79043(18) 0.70473(9) 0.0150(6) Uani 1 1 d .
C48 C 0.54269(15) 0.59629(19) 0.53684(9) 0.0190(6) Uani 1 1 d .
H48 H 0.5279 0.5499 0.5492 0.023 Uiso 1 1 calc R
C17 C 0.72629(17) 0.58388(19) 0.83583(10) 0.0211(6) Uani 1 1 d .
H17 H 0.7333 0.5358 0.8219 0.025 Uiso 1 1 calc R
C26 C 0.86843(15) 0.46526(18) 0.56785(9) 0.0168(6) Uani 1 1 d .
H26 H 0.8884 0.4192 0.5829 0.020 Uiso 1 1 calc R
C43 C 0.62604(18) 0.3532(2) 0.60611(10) 0.0242(7) Uani 1 1 d .
H43 H 0.6069 0.3133 0.6207 0.029 Uiso 1 1 calc R
C59 C 0.94193(15) 0.68613(18) 0.65992(9) 0.0149(6) Uani 1 1 d .
C8 C 0.70008(15) 0.72358(18) 0.74751(9) 0.0175(6) Uani 1 1 d .
H8 H 0.6778 0.7663 0.7585 0.021 Uiso 1 1 calc R
C6 C 0.65707(15) 0.78540(18) 0.67915(9) 0.0155(6) Uani 1 1 d .
C58 C 0.89846(18) 0.7617(2) 0.74241(10) 0.0253(7) Uani 1 1 d .
H58 H 0.9287 0.7165 0.7438 0.030 Uiso 1 1 calc R
C55 C 0.81177(18) 0.89452(19) 0.73954(10) 0.0236(7) Uani 1 1 d .
H55 H 0.7823 0.9403 0.7385 0.028 Uiso 1 1 calc R
C2 C 0.60153(17) 0.8215(2) 0.69370(10) 0.0203(6) Uani 1 1 d .
H2 H 0.5933 0.8033 0.7189 0.024 Uiso 1 1 calc R
C33 C 0.89171(19) 0.4048(2) 0.46204(10) 0.0277(7) Uani 1 1 d .
H33A H 0.8416 0.4058 0.4495 0.042 Uiso 1 1 calc GR
H33B H 0.9134 0.3587 0.4515 0.042 Uiso 1 1 calc GR
H33C H 0.9134 0.4549 0.4556 0.042 Uiso 1 1 calc GR
C25 C 0.84051(14) 0.52569(18) 0.58909(9) 0.0143(6) Uani 1 1 d .
C3 C 0.62197(17) 0.87281(19) 0.61983(10) 0.0219(7) Uani 1 1 d .
H3 H 0.6288 0.8917 0.5944 0.026 Uiso 1 1 calc R
C61 C 1.02586(16) 0.5857(2) 0.69215(10) 0.0230(7) Uani 1 1 d .
H61 H 1.0409 0.5470 0.7131 0.028 Uiso 1 1 calc R
C69 C 0.84714(16) 0.89948(19) 0.56063(10) 0.0204(6) Uani 1 1 d .
H69 H 0.8215 0.9048 0.5333 0.024 Uiso 1 1 calc R
C19 C 0.80559(14) 0.54630(17) 0.69565(8) 0.0127(5) Uani 1 1 d .
C11 C 0.76932(14) 0.60654(17) 0.71592(9) 0.0132(6) Uani 1 1 d .
C28 C 0.84051(15) 0.53603(19) 0.50528(9) 0.0187(6) Uani 1 1 d .
H28 H 0.8398 0.5407 0.4771 0.022 Uiso 1 1 calc R
C51 C 0.58637(16) 0.73051(19) 0.50050(10) 0.0202(6) Uani 1 1 d .
H51 H 0.6014 0.7762 0.4878 0.024 Uiso 1 1 calc R
C31 C 0.90229(18) 0.3968(2) 0.50837(10) 0.0241(7) Uani 1 1 d .
C46 C 0.68105(15) 0.47021(19) 0.56388(10) 0.0186(6) Uani 1 1 d .
H46 H 0.6996 0.5102 0.5491 0.022 Uiso 1 1 calc R
C4 C 0.55951(17) 0.8808(2) 0.67323(10) 0.0252(7) Uani 1 1 d .
H4 H 0.5235 0.9037 0.6843 0.030 Uiso 1 1 calc R
C63 C 1.04383(18) 0.6562(2) 0.63353(11) 0.0247(7) Uani 1 1 d .
H63 H 1.0704 0.6649 0.6136 0.030 Uiso 1 1 calc R
C27 C 0.86912(15) 0.46752(19) 0.52671(9) 0.0181(6) Uani 1 1 d .
C16 C 0.57022(18) 0.9075(2) 0.63580(10) 0.0256(7) Uani 1 1 d .
H16 H 0.5419 0.9493 0.6214 0.031 Uiso 1 1 calc R
C32 C 0.8711(2) 0.3164(2) 0.51758(11) 0.0299(8) Uani 1 1 d .
H32A H 0.8206 0.3164 0.5060 0.045 Uiso 1 1 calc GR
H32B H 0.8797 0.3088 0.5471 0.045 Uiso 1 1 calc GR
H32C H 0.8930 0.2722 0.5056 0.045 Uiso 1 1 calc GR
C60 C 0.96331(15) 0.62641(18) 0.68968(9) 0.0178(6) Uani 1 1 d .
H60 H 0.9348 0.6138 0.7082 0.021 Uiso 1 1 calc R
C57 C 0.8905(2) 0.7986(2) 0.77802(10) 0.0328(8) Uani 1 1 d .
H57 H 0.9152 0.7782 0.8035 0.039 Uiso 1 1 calc R
C67 C 0.93498(16) 0.94916(19) 0.61676(10) 0.0214(6) Uani 1 1 d .
H67 H 0.9693 0.9884 0.6279 0.026 Uiso 1 1 calc R
C50 C 0.52731(16) 0.6892(2) 0.48103(9) 0.0204(6) Uani 1 1 d .
H50 H 0.5018 0.7069 0.4552 0.024 Uiso 1 1 calc R
C62 C 1.06662(16) 0.6011(2) 0.66432(10) 0.0247(7) Uani 1 1 d .
H62 H 1.1099 0.5739 0.6665 0.030 Uiso 1 1 calc R
C18 C 0.69275(19) 0.6427(2) 0.93860(10) 0.0267(7) Uani 1 1 d .
H18A H 0.6423 0.6435 0.9369 0.040 Uiso 1 1 calc GR
H18B H 0.7147 0.6887 0.9548 0.040 Uiso 1 1 calc GR
H18C H 0.7126 0.5923 0.9515 0.040 Uiso 1 1 calc GR
C45 C 0.68431(16) 0.3892(2) 0.55359(10) 0.0230(7) Uani 1 1 d .
H45 H 0.7051 0.3742 0.5319 0.028 Uiso 1 1 calc R
C1A C 0.71685(17) 0.5789(2) 0.87513(10) 0.0233(7) Uani 1 1 d .
H1A H 0.7177 0.5275 0.8878 0.028 Uiso 1 1 calc R
C39 C 0.55032(19) 0.5856(2) 0.70162(11) 0.0292(8) Uani 1 1 d .
H39 H 0.5586 0.5594 0.7273 0.035 Uiso 1 1 calc R
C29 C 0.81309(15) 0.59732(18) 0.52479(9) 0.0172(6) Uani 1 1 d .
H29 H 0.7942 0.6434 0.5094 0.021 Uiso 1 1 calc R
C34 C 0.98125(18) 0.3952(2) 0.52712(12) 0.0332(8) Uani 1 1 d .
H34A H 1.0030 0.3513 0.5149 0.050 Uiso 1 1 calc GR
H34B H 0.9891 0.3865 0.5565 0.050 Uiso 1 1 calc GR
H34C H 1.0020 0.4468 0.5219 0.050 Uiso 1 1 calc GR
C66 C 0.92183(16) 0.88532(19) 0.64039(10) 0.0187(6) Uani 1 1 d .
H66 H 0.9473 0.8807 0.6678 0.022 Uiso 1 1 calc R
C38 C 0.49148(19) 0.6332(2) 0.68903(12) 0.0336(9) Uani 1 1 d .
H38 H 0.4592 0.6395 0.7060 0.040 Uiso 1 1 calc R
Ir1 Ir 0.75625(2) 0.66551(2) 0.63458(2) 0.01002(6) Uani 1 1 d .
P1 P 0.85998(3) 0.74111(4) 0.65602(2) 0.01177(14) Uani 1 1 d .
P2 P 0.64899(3) 0.60170(4) 0.60679(2) 0.01196(14) Uani 1 1 d .
O2 O 0.78114(11) 0.65819(12) 0.57895(7) 0.0160(4) Uani 1 1 d .
O1 O 0.71032(10) 0.78032(12) 0.62010(6) 0.0152(4) Uani 1 1 d .

loop_
_atom_site_aniso_label
_atom_site_aniso_U_11
_atom_site_aniso_U_22
_atom_site_aniso_U_33
_atom_site_aniso_U_23
_atom_site_aniso_U_13
_atom_site_aniso_U_12
N1 0.0083(12) 0.0159(13) 0.0186(13) -0.0019(9) 0.0008(10) -0.0014(9)
C23 0.0103(13) 0.0141(14) 0.0160(14) 0.0003(11) 0.0033(11) -0.0008(11)
C42 0.0202(15) 0.0206(16) 0.0153(14) 0.0020(12) 0.0004(12) -0.0029(12)
C20 0.0127(13) 0.0187(15) 0.0174(14) 0.0001(12) 0.0042(11) -0.0027(11)
C12 0.0117(14) 0.0238(16) 0.0173(16) -0.0021(12) 0.0061(12) -0.0022(11)
C13 0.0156(14) 0.0226(16) 0.0182(15) -0.0026(12) 0.0053(12) -0.0026(12)
C65 0.0124(14) 0.0185(15) 0.0172(15) 0.0006(11) 0.0054(12) 0.0018(11)
C1 0.0129(14) 0.0125(13) 0.0177(14) -0.0046(12) -0.0011(11) 0.0012(11)
C14 0.0144(14) 0.0260(16) 0.0187(15) -0.0077(13) 0.0047(12) -0.0041(12)
C36 0.0162(16) 0.0246(17) 0.0260(18) -0.0062(13) 0.0037(14) -0.0034(12)
C70 0.0141(15) 0.0211(16) 0.0182(16) 0.0007(11) 0.0029(12) -0.0013(11)
C54 0.0193(15) 0.0172(14) 0.0170(15) -0.0009(12) 0.0019(12) 0.0003(12)
C7 0.0101(13) 0.0161(14) 0.0197(15) -0.0049(12) 0.0060(11) -0.0034(11)
C37 0.0139(16) 0.037(2) 0.041(2) -0.0161(16) 0.0071(15) -0.0008(13)
C10 0.0129(13) 0.0161(14) 0.0137(14) 0.0007(11) 0.0037(11) -0.0023(11)
C30 0.0087(13) 0.0178(14) 0.0168(14) -0.0045(11) 0.0043(11) -0.0018(11)
C40 0.0151(14) 0.0245(16) 0.0205(15) -0.0050(12) 0.0066(12) -0.0067(12)
C64 0.0216(16) 0.0197(16) 0.0201(15) -0.0024(12) 0.0064(12) -0.0010(12)
C24 0.0074(12) 0.0128(13) 0.0141(13) 0.0018(11) 0.0028(10) -0.0006(10)
C41 0.0101(13) 0.0139(14) 0.0180(14) -0.0025(11) -0.0030(11) 0.0000(11)
C52 0.0126(13) 0.0167(14) 0.0181(14) 0.0001(12) 0.0020(11) -0.0009(11)
C9 0.0143(15) 0.0183(15) 0.0156(15) -0.0037(11) 0.0055(12) -0.0062(11)
C56 0.041(2) 0.0241(17) 0.0180(16) -0.0067(13) 0.0049(14) -0.0024(15)
C22 0.0158(14) 0.0190(15) 0.0180(15) -0.0028(12) 0.0062(12) 0.0036(12)
C44 0.0217(17) 0.0180(16) 0.0279(18) -0.0047(12) -0.0041(14) 0.0043(12)
C21 0.0167(14) 0.0149(14) 0.0206(15) 0.0044(12) 0.0035(12) 0.0039(11)
C47 0.0119(13) 0.0169(14) 0.0134(14) -0.0001(11) 0.0009(11) 0.0014(11)
C15 0.0146(15) 0.0290(16) 0.0164(15) -0.0018(13) 0.0058(12) -0.0034(13)
C49 0.0150(14) 0.0237(16) 0.0220(15) -0.0018(13) -0.0013(12) -0.0019(12)
C68 0.0184(15) 0.0183(15) 0.0296(17) 0.0038(13) 0.0119(13) 0.0010(12)
C35 0.0126(13) 0.0179(14) 0.0188(15) -0.0046(12) 0.0038(11) -0.0027(11)
C53 0.0119(13) 0.0168(14) 0.0166(14) -0.0003(11) 0.0039(11) -0.0022(11)
C48 0.0151(14) 0.0203(15) 0.0208(15) 0.0013(12) 0.0020(12) -0.0029(12)
C17 0.0261(16) 0.0200(15) 0.0194(15) -0.0021(12) 0.0096(13) -0.0001(13)
C26 0.0156(14) 0.0179(15) 0.0174(14) -0.0016(12) 0.0044(12) 0.0036(11)
C43 0.0270(17) 0.0183(15) 0.0236(17) 0.0045(13) -0.0021(14) -0.0039(13)
C59 0.0117(13) 0.0151(14) 0.0173(14) -0.0049(12) 0.0017(11) -0.0022(11)
C8 0.0140(14) 0.0193(15) 0.0200(15) -0.0051(12) 0.0057(12) -0.0005(11)
C6 0.0129(13) 0.0160(14) 0.0176(14) -0.0064(11) 0.0034(11) 0.0007(11)
C58 0.0309(18) 0.0223(16) 0.0196(16) -0.0010(13) -0.0014(13) 0.0063(14)
C55 0.0288(17) 0.0183(15) 0.0242(16) -0.0041(13) 0.0073(14) 0.0029(13)
C2 0.0177(15) 0.0248(16) 0.0181(16) -0.0068(12) 0.0039(13) 0.0025(13)
C33 0.0322(18) 0.0327(19) 0.0207(17) -0.0099(14) 0.0113(14) -0.0012(15)
C25 0.0101(13) 0.0185(14) 0.0143(14) -0.0025(11) 0.0025(11) -0.0013(11)
C3 0.0235(16) 0.0214(16) 0.0194(15) -0.0009(13) 0.0018(13) 0.0052(13)
C61 0.0183(15) 0.0214(16) 0.0257(17) -0.0038(13) -0.0028(13) 0.0028(13)
C69 0.0214(15) 0.0216(16) 0.0189(15) 0.0033(12) 0.0063(12) 0.0034(13)
C19 0.0080(12) 0.0164(14) 0.0134(13) 0.0007(11) 0.0017(10) -0.0031(11)
C11 0.0069(12) 0.0157(14) 0.0165(14) -0.0015(11) 0.0015(11) -0.0034(11)
C28 0.0158(14) 0.0264(16) 0.0140(14) -0.0032(12) 0.0038(11) -0.0031(12)
C51 0.0188(15) 0.0214(16) 0.0213(16) 0.0041(12) 0.0062(12) 0.0009(12)
C31 0.0263(17) 0.0278(17) 0.0191(16) -0.0069(13) 0.0072(13) 0.0031(14)
C46 0.0115(14) 0.0221(16) 0.0219(15) -0.0029(12) 0.0033(12) -0.0029(12)
C4 0.0192(15) 0.0304(18) 0.0257(17) -0.0095(14) 0.0044(13) 0.0085(13)
C63 0.0205(17) 0.0282(18) 0.0286(19) -0.0074(14) 0.0122(14) -0.0013(13)
C27 0.0150(14) 0.0232(16) 0.0163(14) -0.0062(12) 0.0042(12) -0.0020(12)
C16 0.0255(17) 0.0233(17) 0.0246(17) -0.0042(13) -0.0015(13) 0.0110(13)
C32 0.043(2) 0.0242(17) 0.0239(18) -0.0071(14) 0.0108(16) 0.0032(16)
C60 0.0145(14) 0.0194(15) 0.0187(15) -0.0030(12) 0.0021(12) -0.0024(12)
C57 0.047(2) 0.0315(19) 0.0155(16) -0.0008(14) -0.0015(15) 0.0042(17)
C67 0.0154(14) 0.0192(15) 0.0311(17) -0.0022(13) 0.0081(13) -0.0036(12)
C50 0.0184(15) 0.0253(16) 0.0159(15) 0.0002(13) 0.0004(12) 0.0061(13)
C62 0.0131(14) 0.0268(17) 0.0327(18) -0.0110(14) 0.0021(13) 0.0033(13)
C18 0.0306(18) 0.0330(18) 0.0194(16) -0.0017(14) 0.0116(14) -0.0011(15)
C45 0.0155(15) 0.0251(17) 0.0272(17) -0.0103(13) 0.0024(13) 0.0008(12)
C1A 0.0267(17) 0.0232(16) 0.0217(16) 0.0009(13) 0.0091(13) -0.0030(13)
C39 0.0298(18) 0.038(2) 0.0234(17) -0.0097(15) 0.0128(15) -0.0126(15)
C29 0.0156(14) 0.0191(15) 0.0170(14) 0.0014(12) 0.0041(12) -0.0015(12)
C34 0.0256(18) 0.040(2) 0.034(2) -0.0139(16) 0.0071(15) 0.0112(15)
C66 0.0154(14) 0.0196(15) 0.0211(15) -0.0006(12) 0.0042(12) -0.0012(12)
C38 0.0240(18) 0.048(2) 0.035(2) -0.0169(18) 0.0197(16) -0.0114(16)
Ir1 0.00742(8) 0.01187(8) 0.01070(8) -0.00080(4) 0.00191(5) 0.00015(4)
P1 0.0090(3) 0.0131(3) 0.0126(3) -0.0003(3) 0.0014(3) -0.0002(3)
P2 0.0089(3) 0.0139(3) 0.0127(3) -0.0002(3) 0.0018(3) -0.0007(3)
O2 0.0151(10) 0.0167(11) 0.0168(11) -0.0015(8) 0.0048(9) 0.0002(8)
O1 0.0129(10) 0.0160(10) 0.0178(10) 0.0016(8) 0.0055(8) 0.0018(8)

loop_
_atom_type_symbol
_atom_type_description
_atom_type_scat_dispersion_real
_atom_type_scat_dispersion_imag
_atom_type_scat_source
C C 0.0181 0.0091 'International Tables Vol C Tables 4.2.6.8 and 6.1.1.4'
H H 0.0000 0.0000 'International Tables Vol C Tables 4.2.6.8 and 6.1.1.4'
Ir Ir -4.7710 6.5667 'International Tables Vol C Tables 4.2.6.8 and 6.1.1.4'
N N 0.0311 0.0180 'International Tables Vol C Tables 4.2.6.8 and 6.1.1.4'
O O 0.0492 0.0322 'International Tables Vol C Tables 4.2.6.8 and 6.1.1.4'
P P 0.2955 0.4335 'International Tables Vol C Tables 4.2.6.8 and 6.1.1.4'

loop_
_geom_angle_atom_site_label_1
_geom_angle_atom_site_label_2
_geom_angle_atom_site_label_3
_geom_angle
C7 N1 C11 120.8(3)
C7 N1 Ir1 125.8(2)
C11 N1 Ir1 113.40(19)
C24 C23 C22 117.3(3)
C24 C23 C25 121.7(3)
C22 C23 C25 121.0(3)
C43 C42 C41 120.5(3)
C21 C20 C19 118.3(3)
C13 C12 C9 121.7(3)
C13 C12 C17 117.7(3)
C17 C12 C9 120.6(3)
C14 C13 C12 120.7(3)
C70 C65 C66 119.4(3)
C70 C65 P1 122.3(2)
C66 C65 P1 118.3(2)
C3 C1 C6 117.9(3)
O1 C1 C6 126.8(3)
O1 C1 C3 115.3(3)
C15 C14 C13 121.5(3)
C37 C36 C35 120.4(3)
C69 C70 C65 119.6(3)
C55 C54 C53 120.6(3)
N1 C7 C8 118.1(3)
N1 C7 C6 121.8(3)
C8 C7 C6 120.1(3)
C38 C37 C36 120.4(3)
C11 C10 C9 120.2(3)
C29 C30 C25 117.8(3)
O2 C30 C25 128.5(3)
O2 C30 C29 113.7(3)
C39 C40 C35 120.9(3)
C63 C64 C59 120.5(3)
C23 C24 C19 119.2(3)
C23 C24 Ir1 127.0(2)
C19 C24 Ir1 113.7(2)
C42 C41 C46 118.9(3)
C42 C41 P2 124.1(2)
C46 C41 P2 116.9(2)
C51 C52 C47 119.1(3)
C10 C9 C12 121.5(3)
C8 C9 C12 121.5(3)
C8 C9 C10 117.0(3)
C57 C56 C55 119.5(3)
C21 C22 C23 122.3(3)
C43 C44 C45 119.1(3)
C20 C21 C22 120.6(3)
C52 C47 C48 119.7(3)
C52 C47 P2 122.1(2)
C48 C47 P2 118.3(2)
C14 C15 C18 120.9(3)
C14 C15 C1A 117.8(3)
C1A C15 C18 121.2(3)
C48 C49 C50 119.4(3)
C69 C68 C67 120.3(3)
C36 C35 C40 118.4(3)
C36 C35 P2 121.5(2)
C40 C35 P2 120.0(2)
C54 C53 P1 116.2(2)
C58 C53 C54 118.3(3)
C58 C53 P1 125.2(2)
C49 C48 C47 120.7(3)
C1A C17 C12 121.3(3)
C27 C26 C25 125.4(3)
C44 C43 C42 120.8(3)
C64 C59 C60 118.5(3)
C64 C59 P1 120.1(2)
C60 C59 P1 121.2(2)
C9 C8 C7 122.6(3)
C1 C6 C7 126.4(3)
C2 C6 C1 117.3(3)
C2 C6 C7 116.2(3)
C57 C58 C53 120.6(3)
C56 C55 C54 120.3(3)
C4 C2 C6 123.3(3)
C30 C25 C23 124.7(3)
C26 C25 C23 118.4(3)
C26 C25 C30 116.8(3)
C16 C3 C1 122.4(3)
C60 C61 C62 120.5(3)
C68 C69 C70 120.6(3)
C20 C19 C24 122.4(3)
C20 C19 C11 122.9(3)
C24 C19 C11 114.7(2)
N1 C11 C10 120.9(3)
N1 C11 C19 115.3(3)
C10 C11 C19 123.8(3)
C29 C28 C27 120.3(3)
C50 C51 C52 120.9(3)
C33 C31 C27 111.8(3)
C33 C31 C34 108.2(3)
C27 C31 C34 109.1(3)
C32 C31 C33 108.3(3)
C32 C31 C27 110.9(3)
C32 C31 C34 108.4(3)
C45 C46 C41 120.4(3)
C2 C4 C16 119.2(3)
C62 C63 C64 120.6(3)
C26 C27 C28 116.5(3)
C26 C27 C31 118.8(3)
C28 C27 C31 124.7(3)
C3 C16 C4 119.7(3)
C61 C60 C59 120.2(3)
C56 C57 C58 120.6(3)
C66 C67 C68 119.7(3)
C51 C50 C49 120.2(3)
C63 C62 C61 119.5(3)
C46 C45 C44 120.3(3)
C17 C1A C15 121.0(3)
C38 C39 C40 120.0(3)
C28 C29 C30 123.2(3)
C67 C66 C65 120.4(3)
C37 C38 C39 119.9(3)
N1 Ir1 P1 91.52(7)
N1 Ir1 P2 92.85(7)
N1 Ir1 O2 175.93(9)
N1 Ir1 O1 92.42(9)
C24 Ir1 N1 82.67(10)
C24 Ir1 P1 92.21(8)
C24 Ir1 P2 93.72(8)
C24 Ir1 O2 93.67(10)
C24 Ir1 O1 173.45(10)
P2 Ir1 P1 173.03(2)
O2 Ir1 P1 86.82(6)
O2 Ir1 P2 89.16(6)
O2 Ir1 O1 91.09(8)
O1 Ir1 P1 83.55(6)
O1 Ir1 P2 90.84(6)
C65 P1 Ir1 116.28(10)
C53 P1 C65 101.35(14)
C53 P1 C59 108.17(13)
C53 P1 Ir1 111.14(9)
C59 P1 C65 102.20(14)
C59 P1 Ir1 116.28(10)
C41 P2 Ir1 117.64(9)
C47 P2 C41 99.53(13)
C47 P2 Ir1 115.87(10)
C35 P2 C41 105.17(14)
C35 P2 C47 103.59(13)
C35 P2 Ir1 113.17(10)
C30 O2 Ir1 123.82(18)
C1 O1 Ir1 121.00(18)

loop_
_geom_bond_atom_site_label_1
_geom_bond_atom_site_label_2
_geom_bond_distance
N1 C7 1.359(4)
N1 C11 1.366(4)
N1 Ir1 2.040(3)
C23 C24 1.413(4)
C23 C22 1.413(4)
C23 C25 1.494(4)
C42 C41 1.389(4)
C42 C43 1.385(5)
C20 C21 1.383(4)
C20 C19 1.392(4)
C12 C13 1.395(4)
C12 C9 1.482(4)
C12 C17 1.400(4)
C13 C14 1.390(4)
C65 C70 1.394(5)
C65 C66 1.403(4)
C65 P1 1.830(3)
C1 C6 1.427(4)
C1 C3 1.423(4)
C1 O1 1.314(4)
C14 C15 1.387(5)
C36 C37 1.395(5)
C36 C35 1.396(5)
C70 C69 1.391(4)
C54 C53 1.402(4)
C54 C55 1.390(4)
C7 C8 1.394(4)
C7 C6 1.481(4)
C37 C38 1.383(6)
C10 C9 1.396(4)
C10 C11 1.378(4)
C30 C25 1.418(4)
C30 C29 1.414(4)
C30 O2 1.327(4)
C40 C35 1.401(4)
C40 C39 1.389(5)
C64 C59 1.396(4)
C64 C63 1.389(5)
C24 C19 1.417(4)
C24 Ir1 1.980(3)
C41 C46 1.394(4)
C41 P2 1.839(3)
C52 C47 1.396(4)
C52 C51 1.395(4)
C9 C8 1.386(4)
C56 C55 1.382(5)
C56 C57 1.381(5)
C22 C21 1.391(4)
C44 C43 1.383(5)
C44 C45 1.392(5)
C47 C48 1.398(4)
C47 P2 1.829(3)
C15 C18 1.505(4)
C15 C1A 1.395(5)
C49 C48 1.385(4)
C49 C50 1.393(5)
C68 C69 1.381(5)
C68 C67 1.389(5)
C35 P2 1.828(3)
C53 C58 1.391(4)
C53 P1 1.826(3)
C17 C1A 1.382(5)
C26 C25 1.412(4)
C26 C27 1.392(4)
C59 C60 1.405(4)
C59 P1 1.828(3)
C6 C2 1.424(4)
C58 C57 1.388(5)
C2 C4 1.367(5)
C33 C31 1.536(4)
C3 C16 1.378(5)
C61 C60 1.387(4)
C61 C62 1.388(5)
C19 C11 1.480(4)
C28 C27 1.394(5)
C28 C29 1.383(4)
C51 C50 1.379(5)
C31 C27 1.537(4)
C31 C32 1.527(5)
C31 C34 1.537(5)
C46 C45 1.390(5)
C4 C16 1.398(5)
C63 C62 1.380(5)
C67 C66 1.383(5)
C39 C38 1.385(6)
Ir1 P1 2.3614(7)
Ir1 P2 2.3543(7)
Ir1 O2 2.047(2)
Ir1 O1 2.114(2)
